data_7718415
loop_
_publ_author_name
'Baranov, Andrey Yu'
'Doronina, Evgeniya P.'
'Bagryanskaya, Irina Yu'
'Metlina, Daria A.'
'Rakhmanova, Mariana I.'
'Taydakov, Ilya V.'
'Artem'ev, Alexander V.'

_publ_section_title
;
 Brightly emissive octahedral Cu<sub>4</sub>X<sub>4</sub> clusters showing
 polymorphic-dependent and mechanochromic phosphorescence.
;
_journal_issue 17
_journal_name_full 'Dalton transactions (Cambridge, England : 2003)'
_journal_page_first 7014
_journal_page_last 7022
_journal_paper_doi 10.1039/d5dt00103j
_journal_volume 54
_journal_year 2025
_chemical_formula_moiety 'C28 H34 Cu4 I4 N4 P2'
_chemical_formula_sum 'C28 H34 Cu4 I4 N4 P2'
_chemical_formula_weight 1250.29
_chemical_name_systematic
;
 copper iodide complex with bis(2-pyridyl)-t-butylphosphine (polymorph 2)
;
_space_group_crystal_system triclinic
_space_group_IT_number 2
_space_group_name_Hall '-P 1'
_space_group_name_H-M_alt 'P -1'
_atom_sites_solution_hydrogens geom
_audit_creation_method SHELXL-2018/3
_audit_update_record
;
2025-01-14 deposited with the CCDC.	2025-03-25 downloaded from the CCDC.
;
_cell_angle_alpha 83.025(3)
_cell_angle_beta 84.802(3)
_cell_angle_gamma 88.440(3)
_cell_formula_units_Z 2
_cell_length_a 8.9199(6)
_cell_length_b 12.0740(10)
_cell_length_c 17.7310(13)
_cell_measurement_reflns_used 6038
_cell_measurement_temperature 296(2)
_cell_measurement_theta_max 25.62
_cell_measurement_theta_min 2.66
_cell_volume 1887.4(2)
_computing_cell_refinement 'Bruker SAINT'
_computing_data_collection 'Bruker APEX2'
_computing_data_reduction 'Bruker SAINT'
_computing_molecular_graphics 'Bruker SHELXTL'
_computing_publication_material 'Bruker SHELXTL'
_computing_structure_refinement 'SHELXL-2018/3 (Sheldrick, 2018)'
_computing_structure_solution 'SHELXT 2014/5 (Sheldrick, 2014)'
_diffrn_ambient_temperature 296(2)
_diffrn_measured_fraction_theta_full 0.999
_diffrn_measured_fraction_theta_max 0.996
_diffrn_measurement_device_type 'Bruker APEX-II CCD'
_diffrn_measurement_method '\f and \w scans'
_diffrn_radiation_type MoK\a
_diffrn_radiation_wavelength 0.71073
_diffrn_reflns_av_R_equivalents 0.0492
_diffrn_reflns_av_unetI/netI 0.0623
_diffrn_reflns_Laue_measured_fraction_full 0.999
_diffrn_reflns_Laue_measured_fraction_max 0.996
_diffrn_reflns_limit_h_max 11
_diffrn_reflns_limit_h_min -11
_diffrn_reflns_limit_k_max 15
_diffrn_reflns_limit_k_min -15
_diffrn_reflns_limit_l_max 22
_diffrn_reflns_limit_l_min -23
_diffrn_reflns_number 23317
_diffrn_reflns_point_group_measured_fraction_full 0.999
_diffrn_reflns_point_group_measured_fraction_max 0.996
_diffrn_reflns_theta_full 25.242
_diffrn_reflns_theta_max 27.558
_diffrn_reflns_theta_min 2.170
_diffrn_source 'sealed tube'
_exptl_absorpt_coefficient_mu 5.604
_exptl_absorpt_correction_T_max 0.9281
_exptl_absorpt_correction_T_min 0.6691
_exptl_absorpt_correction_type multi-scan
_exptl_absorpt_process_details SADABS
_exptl_crystal_colour colourless
_exptl_crystal_density_diffrn 2.200
_exptl_crystal_density_method 'not measured'
_exptl_crystal_description needle
_exptl_crystal_F_000 1176
_exptl_crystal_size_max 0.400
_exptl_crystal_size_mid 0.080
_exptl_crystal_size_min 0.030
_refine_diff_density_max 0.826
_refine_diff_density_min -1.361
_refine_diff_density_rms 0.149
_refine_ls_extinction_method none
_refine_ls_goodness_of_fit_ref 1.003
_refine_ls_hydrogen_treatment constr
_refine_ls_matrix_type full
_refine_ls_number_parameters 385
_refine_ls_number_reflns 8679
_refine_ls_number_restraints 0
_refine_ls_restrained_S_all 1.003
_refine_ls_R_factor_all 0.0686
_refine_ls_R_factor_gt 0.0397
_refine_ls_shift/su_max 0.010
_refine_ls_shift/su_mean 0.000
_refine_ls_structure_factor_coef Fsqd
_refine_ls_weighting_details 'w=1/[\s^2^(Fo^2^)+(0.0376P)^2^+1.4650P] where P=(Fo^2^+2Fc^2^)/3'
_refine_ls_weighting_scheme calc
_refine_ls_wR_factor_gt 0.0844
_refine_ls_wR_factor_ref 0.0954
_reflns_Friedel_coverage 0.000
_reflns_number_gt 6210
_reflns_number_total 8679
_reflns_threshold_expression 'I > 2\s(I)'
_cod_data_source_file d5dt00103j2.cif
_cod_data_source_block 6b_bupy2_2
_cod_depositor_comments 'Adding full bibliography for 7718408--7718415.cif.'
_cod_database_code 7718415
_shelx_shelxl_version_number 2018/3
_shelx_space_group_comment
;
The symmetry employed for this shelxl refinement is uniquely defined
by the following loop, which should always be used as a source of
symmetry information in preference to the above space-group names.
They are only intended as comments.
;
_shelx_estimated_absorpt_t_min 0.213
_shelx_estimated_absorpt_t_max 0.850

loop_
_space_group_symop_operation_xyz
'x, y, z'
'-x, -y, -z'

loop_
_atom_site_label
_atom_site_type_symbol
_atom_site_fract_x
_atom_site_fract_y
_atom_site_fract_z
_atom_site_U_iso_or_equiv
_atom_site_adp_type
_atom_site_occupancy
_atom_site_site_symmetry_order
_atom_site_calc_flag
_atom_site_refinement_flags_posn
_atom_site_refinement_flags_adp
_atom_site_refinement_flags_occupancy
_atom_site_disorder_assembly
_atom_site_disorder_group
I1 I -0.07011(5) 0.93513(3) 0.31297(2) 0.04206(11) Uani 1 1 d . . . . .
I2 I -0.15792(4) 0.87887(3) 0.55117(2) 0.03429(10) Uani 1 1 d . . . . .
I3 I 0.36678(5) 0.54121(4) 0.19322(2) 0.04247(12) Uani 1 1 d . . . . .
I4 I 0.34924(4) 0.62841(3) -0.04284(2) 0.03598(10) Uani 1 1 d . . . . .
Cu1 Cu -0.13828(10) 1.04675(7) 0.43060(5) 0.0523(2) Uani 1 1 d . . . . .
Cu2 Cu 0.08310(9) 0.90640(6) 0.43226(4) 0.04060(19) Uani 1 1 d . . . . .
Cu3 Cu 0.65592(10) 0.55124(7) -0.06689(5) 0.0552(2) Uani 1 1 d . . . . .
Cu4 Cu 0.55709(9) 0.58387(7) 0.07413(4) 0.0445(2) Uani 1 1 d . . . . .
P1 P 0.25023(15) 0.76829(11) 0.45023(8) 0.0277(3) Uani 1 1 d . . . . .
P2 P 0.72349(16) 0.72004(12) 0.06180(8) 0.0311(3) Uani 1 1 d . . . . .
N1 N 0.2690(5) 0.8182(4) 0.5945(2) 0.0343(11) Uani 1 1 d . . . . .
C19 C 0.2973(6) 0.7345(5) 0.5495(3) 0.0302(12) Uani 1 1 d . . . . .
N3 N 0.2693(6) 0.5442(4) 0.4304(3) 0.0452(13) Uani 1 1 d . . . . .
N4 N 0.7945(5) 0.6823(4) -0.0854(3) 0.0381(12) Uani 1 1 d . . . . .
C28 C 0.8144(6) 0.7547(5) -0.0353(3) 0.0362(14) Uani 1 1 d . . . . .
C1 C 0.3652(7) 0.6355(5) 0.5768(3) 0.0406(14) Uani 1 1 d . . . . .
H4 H 0.386175 0.580395 0.544836 0.049 Uiso 1 1 calc R U . . .
C2 C 0.4022(8) 0.6178(6) 0.6511(4) 0.0574(19) Uani 1 1 d . . . . .
H1 H 0.444385 0.550190 0.670507 0.069 Uiso 1 1 calc R U . . .
C3 C 0.3750(8) 0.7031(6) 0.6962(4) 0.061(2) Uani 1 1 d . . . . .
H2 H 0.400910 0.694917 0.746202 0.073 Uiso 1 1 calc R U . . .
C4 C 0.3092(8) 0.8000(6) 0.6655(4) 0.0532(18) Uani 1 1 d . . . . .
H3 H 0.291337 0.856844 0.696387 0.064 Uiso 1 1 calc R U . . .
C5 C 0.4368(6) 0.7957(5) 0.3932(3) 0.0362(14) Uani 1 1 d . . . . .
C6 C 0.4038(9) 0.8140(7) 0.3102(4) 0.071(2) Uani 1 1 d . . . . .
H7 H 0.348303 0.882716 0.300765 0.107 Uiso 1 1 calc R U . . .
H6 H 0.345462 0.753273 0.299106 0.107 Uiso 1 1 calc R U . . .
H5 H 0.496823 0.817500 0.278293 0.107 Uiso 1 1 calc R U . . .
C7 C 0.5564(7) 0.7039(6) 0.4048(5) 0.065(2) Uani 1 1 d . . . . .
H8 H 0.583086 0.697400 0.456471 0.097 Uiso 1 1 calc R U . . .
H9 H 0.644069 0.722216 0.370489 0.097 Uiso 1 1 calc R U . . .
H10 H 0.517370 0.634263 0.394932 0.097 Uiso 1 1 calc R U . . .
C8 C 0.4929(7) 0.9023(6) 0.4179(5) 0.064(2) Uani 1 1 d . . . . .
H13 H 0.424334 0.962733 0.404675 0.096 Uiso 1 1 calc R U . . .
H11 H 0.590810 0.918944 0.392597 0.096 Uiso 1 1 calc R U . . .
H12 H 0.498870 0.892522 0.472112 0.096 Uiso 1 1 calc R U . . .
C9 C 0.1814(6) 0.6346(4) 0.4263(3) 0.0315(12) Uani 1 1 d . . . . .
C10 C 0.0358(7) 0.6339(5) 0.4068(4) 0.0448(15) Uani 1 1 d . . . . .
H14 H -0.023753 0.698423 0.405870 0.054 Uiso 1 1 calc R U . . .
C11 C -0.0212(8) 0.5355(6) 0.3884(4) 0.0573(19) Uani 1 1 d . . . . .
H15 H -0.119211 0.533093 0.374758 0.069 Uiso 1 1 calc R U . . .
C12 C 0.0702(9) 0.4421(6) 0.3909(4) 0.0531(18) Uani 1 1 d . . . . .
H16 H 0.035336 0.375223 0.378577 0.064 Uiso 1 1 calc R U . . .
C13 C 0.2133(8) 0.4487(5) 0.4117(4) 0.0523(18) Uani 1 1 d . . . . .
H17 H 0.274767 0.385138 0.413026 0.063 Uiso 1 1 calc R U . . .
C14 C 0.8808(6) 0.6897(5) 0.1246(3) 0.0382(14) Uani 1 1 d . . . . .
C15 C 0.9461(8) 0.5761(6) 0.1080(5) 0.068(2) Uani 1 1 d . . . . .
H18 H 0.869888 0.520584 0.120609 0.103 Uiso 1 1 calc R U . . .
H20 H 1.029317 0.556934 0.138071 0.103 Uiso 1 1 calc R U . . .
H19 H 0.980119 0.579211 0.054835 0.103 Uiso 1 1 calc R U . . .
C16 C 1.0076(8) 0.7747(6) 0.1149(4) 0.0567(19) Uani 1 1 d . . . . .
H21 H 1.056331 0.778286 0.064190 0.085 Uiso 1 1 calc R U . . .
H23 H 1.079585 0.752354 0.151186 0.085 Uiso 1 1 calc R U . . .
H22 H 0.966229 0.846870 0.123445 0.085 Uiso 1 1 calc R U . . .
C17 C 0.8080(9) 0.6801(7) 0.2061(4) 0.071(2) Uani 1 1 d . . . . .
H25 H 0.732630 0.623672 0.212953 0.107 Uiso 1 1 calc R U . . .
H26 H 0.762057 0.750434 0.215864 0.107 Uiso 1 1 calc R U . . .
H24 H 0.883361 0.660352 0.240976 0.107 Uiso 1 1 calc R U . . .
C18 C 0.6359(7) 0.8543(5) 0.0839(3) 0.0402(14) Uani 1 1 d . . . . .
C23 C 0.4824(8) 0.8566(6) 0.1010(4) 0.0506(17) Uani 1 1 d . . . . .
H27 H 0.425839 0.793018 0.101026 0.061 Uiso 1 1 calc R U . . .
C20 C 0.4139(9) 0.9564(6) 0.1182(5) 0.069(2) Uani 1 1 d . . . . .
H31 H 0.310475 0.960068 0.130469 0.083 Uiso 1 1 calc R U . . .
C21 C 0.4983(10) 1.0483(7) 0.1169(5) 0.074(2) Uani 1 1 d . . . . .
H30 H 0.454588 1.116403 0.127015 0.089 Uiso 1 1 calc R U . . .
C22 C 0.6496(10) 1.0371(6) 0.1004(6) 0.083(3) Uani 1 1 d . . . . .
H29 H 0.708272 1.099322 0.101490 0.100 Uiso 1 1 calc R U . . .
N2 N 0.7202(7) 0.9434(5) 0.0827(4) 0.0665(18) Uani 1 1 d . . . . .
C24 C 0.8971(8) 0.8509(5) -0.0581(4) 0.0506(18) Uani 1 1 d . . . . .
H32 H 0.908644 0.900449 -0.022879 0.061 Uiso 1 1 calc R U . . .
C25 C 0.9609(9) 0.8743(6) -0.1301(4) 0.061(2) Uani 1 1 d . . . . .
H35 H 1.015260 0.939101 -0.145020 0.074 Uiso 1 1 calc R U . . .
C26 C 0.9428(9) 0.7989(7) -0.1805(4) 0.070(2) Uani 1 1 d . . . . .
H34 H 0.986117 0.811560 -0.230399 0.084 Uiso 1 1 calc R U . . .
C27 C 0.8600(8) 0.7044(6) -0.1567(4) 0.059(2) Uani 1 1 d . . . . .
H33 H 0.849002 0.653977 -0.191417 0.071 Uiso 1 1 calc R U . . .

loop_
_atom_site_aniso_label
_atom_site_aniso_U_11
_atom_site_aniso_U_22
_atom_site_aniso_U_33
_atom_site_aniso_U_23
_atom_site_aniso_U_13
_atom_site_aniso_U_12
I1 0.0581(3) 0.0373(2) 0.0324(2) -0.00739(17) -0.01028(18) 0.00538(19)
I2 0.0379(2) 0.02335(19) 0.0408(2) -0.00115(15) -0.00149(16) -0.00355(15)
I3 0.0473(2) 0.0498(3) 0.0311(2) -0.00635(18) -0.00428(17) -0.00487(19)
I4 0.0428(2) 0.0266(2) 0.0389(2) -0.00198(16) -0.00929(17) 0.00279(16)
Cu1 0.0680(5) 0.0472(5) 0.0465(5) -0.0193(4) -0.0219(4) 0.0312(4)
Cu2 0.0465(4) 0.0335(4) 0.0441(5) -0.0095(3) -0.0150(3) 0.0161(3)
Cu3 0.0714(6) 0.0524(5) 0.0433(5) -0.0155(4) 0.0090(4) -0.0330(5)
Cu4 0.0480(4) 0.0433(5) 0.0431(5) -0.0093(4) 0.0022(4) -0.0185(4)
P1 0.0298(7) 0.0218(7) 0.0322(8) -0.0059(6) -0.0041(6) 0.0039(6)
P2 0.0335(8) 0.0256(8) 0.0356(8) -0.0060(6) -0.0072(6) -0.0028(6)
N1 0.042(3) 0.037(3) 0.025(3) -0.006(2) -0.008(2) 0.012(2)
C19 0.027(3) 0.029(3) 0.034(3) 0.000(2) -0.003(2) 0.008(2)
N3 0.043(3) 0.028(3) 0.065(4) -0.010(2) -0.005(3) 0.004(2)
N4 0.043(3) 0.032(3) 0.038(3) -0.005(2) 0.004(2) -0.010(2)
C28 0.035(3) 0.036(3) 0.038(3) -0.002(3) -0.005(3) -0.009(3)
C1 0.050(4) 0.028(3) 0.044(4) -0.002(3) -0.013(3) 0.011(3)
C2 0.073(5) 0.048(4) 0.052(4) -0.005(3) -0.020(4) 0.023(4)
C3 0.075(5) 0.068(5) 0.043(4) -0.010(4) -0.030(4) 0.029(4)
C4 0.065(5) 0.052(4) 0.046(4) -0.017(3) -0.018(3) 0.026(4)
C5 0.033(3) 0.034(3) 0.041(3) -0.008(3) 0.004(3) 0.004(3)
C6 0.069(5) 0.103(7) 0.039(4) -0.004(4) 0.006(4) 0.002(5)
C7 0.038(4) 0.046(4) 0.104(6) -0.007(4) 0.017(4) 0.013(3)
C8 0.036(4) 0.053(5) 0.106(6) -0.030(4) 0.013(4) -0.014(3)
C9 0.037(3) 0.024(3) 0.033(3) -0.001(2) -0.001(2) 0.000(2)
C10 0.047(4) 0.027(3) 0.061(4) 0.003(3) -0.018(3) 0.003(3)
C11 0.060(4) 0.043(4) 0.071(5) 0.005(4) -0.031(4) -0.011(4)
C12 0.078(5) 0.030(4) 0.053(4) -0.006(3) -0.012(4) -0.017(4)
C13 0.062(4) 0.024(3) 0.073(5) -0.016(3) -0.003(4) -0.004(3)
C14 0.038(3) 0.034(3) 0.046(4) -0.008(3) -0.017(3) -0.001(3)
C15 0.059(5) 0.044(4) 0.113(7) -0.024(4) -0.052(5) 0.017(4)
C16 0.051(4) 0.052(4) 0.072(5) -0.020(4) -0.016(4) -0.004(3)
C17 0.072(5) 0.102(7) 0.040(4) 0.000(4) -0.017(4) -0.016(5)
C18 0.052(4) 0.023(3) 0.046(4) -0.005(3) -0.011(3) 0.002(3)
C23 0.056(4) 0.038(4) 0.056(4) -0.005(3) -0.005(3) 0.009(3)
C20 0.067(5) 0.052(5) 0.083(6) 0.002(4) 0.005(4) 0.018(4)
C21 0.088(6) 0.044(5) 0.093(7) -0.018(4) -0.018(5) 0.022(5)
C22 0.081(6) 0.022(4) 0.153(9) -0.018(5) -0.037(6) 0.009(4)
N2 0.060(4) 0.029(3) 0.114(6) -0.014(3) -0.018(4) 0.001(3)
C24 0.063(4) 0.036(4) 0.051(4) -0.002(3) 0.003(3) -0.020(3)
C25 0.082(5) 0.046(4) 0.054(5) -0.003(4) 0.004(4) -0.026(4)
C26 0.083(6) 0.066(5) 0.055(5) 0.001(4) 0.028(4) -0.030(4)
C27 0.082(5) 0.047(4) 0.047(4) -0.011(3) 0.017(4) -0.024(4)

loop_
_atom_type_symbol
_atom_type_description
_atom_type_scat_dispersion_real
_atom_type_scat_dispersion_imag
_atom_type_scat_source
C C 0.0033 0.0016 'International Tables Vol C Tables 4.2.6.8 and 6.1.1.4'
H H 0.0000 0.0000 'International Tables Vol C Tables 4.2.6.8 and 6.1.1.4'
N N 0.0061 0.0033 'International Tables Vol C Tables 4.2.6.8 and 6.1.1.4'
P P 0.1023 0.0942 'International Tables Vol C Tables 4.2.6.8 and 6.1.1.4'
Cu Cu 0.3201 1.2651 'International Tables Vol C Tables 4.2.6.8 and 6.1.1.4'
I I -0.4742 1.8119 'International Tables Vol C Tables 4.2.6.8 and 6.1.1.4'

loop_
_geom_angle_atom_site_label_1
_geom_angle_atom_site_label_2
_geom_angle_atom_site_label_3
_geom_angle
_geom_angle_site_symmetry_1
_geom_angle_site_symmetry_3
_geom_angle_publ_flag
Cu2 I1 Cu1 58.66(3) . . ?
Cu2 I2 Cu1 57.59(2) 2_576 . ?
Cu2 I2 Cu2 81.89(2) 2_576 . ?
Cu1 I2 Cu2 54.24(2) . . ?
Cu2 I2 Cu1 54.27(2) 2_576 2_576 ?
Cu1 I2 Cu1 82.15(3) . 2_576 ?
Cu2 I2 Cu1 55.07(2) . 2_576 ?
Cu4 I3 Cu3 58.43(2) . 2_665 ?
Cu3 I4 Cu4 57.42(2) 2_665 2_665 ?
Cu3 I4 Cu3 80.62(3) 2_665 . ?
Cu4 I4 Cu3 53.78(2) 2_665 . ?
Cu3 I4 Cu4 54.00(2) 2_665 . ?
Cu4 I4 Cu4 82.22(3) 2_665 . ?
Cu3 I4 Cu4 54.55(2) . . ?
N1 Cu1 Cu2 162.80(14) 2_576 . ?
N1 Cu1 I1 112.83(13) 2_576 . ?
Cu2 Cu1 I1 60.07(3) . . ?
N1 Cu1 Cu2 95.99(13) 2_576 2_576 ?
Cu2 Cu1 Cu2 89.74(3) . 2_576 ?
I1 Cu1 Cu2 149.80(4) . 2_576 ?
N1 Cu1 I2 131.67(13) 2_576 . ?
Cu2 Cu1 I2 65.06(3) . . ?
I1 Cu1 I2 102.29(3) . . ?
Cu2 Cu1 I2 61.07(3) 2_576 . ?
N1 Cu1 I2 108.16(14) 2_576 2_576 ?
Cu2 Cu1 I2 60.47(3) . 2_576 ?
I1 Cu1 I2 98.53(3) . 2_576 ?
Cu2 Cu1 I2 62.39(3) 2_576 2_576 ?
I2 Cu1 I2 97.85(3) . 2_576 ?
P1 Cu2 Cu1 169.98(6) . . ?
P1 Cu2 I1 122.40(5) . . ?
Cu1 Cu2 I1 61.27(3) . . ?
P1 Cu2 Cu1 85.74(5) . 2_576 ?
Cu1 Cu2 Cu1 90.26(3) . 2_576 ?
I1 Cu2 Cu1 151.53(4) . 2_576 ?
P1 Cu2 I2 120.08(5) . 2_576 ?
Cu1 Cu2 I2 65.26(3) . 2_576 ?
I1 Cu2 I2 102.43(3) . 2_576 ?
Cu1 Cu2 I2 61.35(3) 2_576 2_576 ?
P1 Cu2 I2 109.38(5) . . ?
Cu1 Cu2 I2 60.70(3) . . ?
I1 Cu2 I2 100.18(3) . . ?
Cu1 Cu2 I2 62.53(3) 2_576 . ?
I2 Cu2 I2 98.11(2) 2_576 . ?
N4 Cu3 Cu4 163.72(16) . 2_665 ?
N4 Cu3 Cu4 95.82(14) . . ?
Cu4 Cu3 Cu4 91.62(3) 2_665 . ?
N4 Cu3 I3 111.60(14) . 2_665 ?
Cu4 Cu3 I3 59.79(3) 2_665 2_665 ?
Cu4 Cu3 I3 151.39(4) . 2_665 ?
N4 Cu3 I4 129.89(15) . 2_665 ?
Cu4 Cu3 I4 66.34(3) 2_665 2_665 ?
Cu4 Cu3 I4 62.20(3) . 2_665 ?
I3 Cu3 I4 102.90(3) 2_665 2_665 ?
N4 Cu3 I4 109.79(15) . . ?
Cu4 Cu3 I4 61.13(3) 2_665 . ?
Cu4 Cu3 I4 63.13(3) . . ?
I3 Cu3 I4 98.51(3) 2_665 . ?
I4 Cu3 I4 99.38(3) 2_665 . ?
P2 Cu4 Cu3 169.12(6) . 2_665 ?
P2 Cu4 I3 123.34(5) . . ?
Cu3 Cu4 I3 61.78(2) 2_665 . ?
P2 Cu4 Cu3 86.22(5) . . ?
Cu3 Cu4 Cu3 88.38(3) 2_665 . ?
I3 Cu4 Cu3 150.14(4) . . ?
P2 Cu4 I4 119.62(5) . 2_665 ?
Cu3 Cu4 I4 65.08(3) 2_665 2_665 ?
I3 Cu4 I4 102.33(3) . 2_665 ?
Cu3 Cu4 I4 60.39(3) . 2_665 ?
P2 Cu4 I4 109.46(5) . . ?
Cu3 Cu4 I4 59.66(3) 2_665 . ?
I3 Cu4 I4 99.77(3) . . ?
Cu3 Cu4 I4 62.33(3) . . ?
I4 Cu4 I4 97.78(3) 2_665 . ?
C19 P1 C9 103.5(3) . . ?
C19 P1 C5 104.8(3) . . ?
C9 P1 C5 107.2(2) . . ?
C19 P1 Cu2 114.72(18) . . ?
C9 P1 Cu2 112.19(19) . . ?
C5 P1 Cu2 113.62(19) . . ?
C28 P2 C18 103.1(3) . . ?
C28 P2 C14 105.6(3) . . ?
C18 P2 C14 107.0(3) . . ?
C28 P2 Cu4 114.83(19) . . ?
C18 P2 Cu4 112.2(2) . . ?
C14 P2 Cu4 113.21(19) . . ?
C4 N1 C19 117.2(5) . . ?
C4 N1 Cu1 116.7(4) . 2_576 ?
C19 N1 Cu1 125.0(4) . 2_576 ?
N1 C19 C1 121.1(5) . . ?
N1 C19 P1 115.0(4) . . ?
C1 C19 P1 123.7(4) . . ?
C9 N3 C13 117.8(6) . . ?
C27 N4 C28 118.0(5) . . ?
C27 N4 Cu3 115.9(4) . . ?
C28 N4 Cu3 125.7(4) . . ?
N4 C28 C24 120.3(5) . . ?
N4 C28 P2 116.3(4) . . ?
C24 C28 P2 123.3(5) . . ?
C19 C1 C2 120.4(6) . . ?
C19 C1 H4 119.8 . . ?
C2 C1 H4 119.8 . . ?
C3 C2 C1 118.3(6) . . ?
C3 C2 H1 120.9 . . ?
C1 C2 H1 120.9 . . ?
C2 C3 C4 118.6(6) . . ?
C2 C3 H2 120.7 . . ?
C4 C3 H2 120.7 . . ?
N1 C4 C3 124.3(6) . . ?
N1 C4 H3 117.8 . . ?
C3 C4 H3 117.8 . . ?
C7 C5 C8 109.0(6) . . ?
C7 C5 C6 110.1(6) . . ?
C8 C5 C6 110.6(6) . . ?
C7 C5 P1 115.5(4) . . ?
C8 C5 P1 105.3(4) . . ?
C6 C5 P1 106.2(4) . . ?
C5 C6 H7 109.5 . . ?
C5 C6 H6 109.5 . . ?
H7 C6 H6 109.5 . . ?
C5 C6 H5 109.5 . . ?
H7 C6 H5 109.5 . . ?
H6 C6 H5 109.5 . . ?
C5 C7 H8 109.5 . . ?
C5 C7 H9 109.5 . . ?
H8 C7 H9 109.5 . . ?
C5 C7 H10 109.5 . . ?
H8 C7 H10 109.5 . . ?
H9 C7 H10 109.5 . . ?
C5 C8 H13 109.5 . . ?
C5 C8 H11 109.5 . . ?
H13 C8 H11 109.5 . . ?
C5 C8 H12 109.5 . . ?
H13 C8 H12 109.5 . . ?
H11 C8 H12 109.5 . . ?
N3 C9 C10 122.6(5) . . ?
N3 C9 P1 120.4(4) . . ?
C10 C9 P1 116.9(4) . . ?
C9 C10 C11 119.1(6) . . ?
C9 C10 H14 120.4 . . ?
C11 C10 H14 120.4 . . ?
C12 C11 C10 118.6(6) . . ?
C12 C11 H15 120.7 . . ?
C10 C11 H15 120.7 . . ?
C13 C12 C11 119.1(6) . . ?
C13 C12 H16 120.5 . . ?
C11 C12 H16 120.5 . . ?
N3 C13 C12 122.7(6) . . ?
N3 C13 H17 118.6 . . ?
C12 C13 H17 118.6 . . ?
C17 C14 C15 109.2(6) . . ?
C17 C14 C16 109.5(5) . . ?
C15 C14 C16 109.3(5) . . ?
C17 C14 P2 105.9(4) . . ?
C15 C14 P2 105.9(4) . . ?
C16 C14 P2 116.7(5) . . ?
C14 C15 H18 109.5 . . ?
C14 C15 H20 109.5 . . ?
H18 C15 H20 109.5 . . ?
C14 C15 H19 109.5 . . ?
H18 C15 H19 109.5 . . ?
H20 C15 H19 109.5 . . ?
C14 C16 H21 109.5 . . ?
C14 C16 H23 109.5 . . ?
H21 C16 H23 109.5 . . ?
C14 C16 H22 109.5 . . ?
H21 C16 H22 109.5 . . ?
H23 C16 H22 109.5 . . ?
C14 C17 H25 109.5 . . ?
C14 C17 H26 109.5 . . ?
H25 C17 H26 109.5 . . ?
C14 C17 H24 109.5 . . ?
H25 C17 H24 109.5 . . ?
H26 C17 H24 109.5 . . ?
N2 C18 C23 122.6(6) . . ?
N2 C18 P2 120.2(5) . . ?
C23 C18 P2 117.2(5) . . ?
C18 C23 C20 118.3(7) . . ?
C18 C23 H27 120.8 . . ?
C20 C23 H27 120.8 . . ?
C21 C20 C23 119.8(8) . . ?
C21 C20 H31 120.1 . . ?
C23 C20 H31 120.1 . . ?
C20 C21 C22 117.4(7) . . ?
C20 C21 H30 121.3 . . ?
C22 C21 H30 121.3 . . ?
N2 C22 C21 124.9(7) . . ?
N2 C22 H29 117.6 . . ?
C21 C22 H29 117.6 . . ?
C18 N2 C22 116.9(7) . . ?
C25 C24 C28 121.7(6) . . ?
C25 C24 H32 119.1 . . ?
C28 C24 H32 119.1 . . ?
C24 C25 C26 117.6(6) . . ?
C24 C25 H35 121.2 . . ?
C26 C25 H35 121.2 . . ?
C25 C26 C27 119.7(6) . . ?
C25 C26 H34 120.2 . . ?
C27 C26 H34 120.2 . . ?
N4 C27 C26 122.6(6) . . ?
N4 C27 H33 118.7 . . ?
C26 C27 H33 118.7 . . ?

loop_
_geom_bond_atom_site_label_1
_geom_bond_atom_site_label_2
_geom_bond_distance
_geom_bond_site_symmetry_2
_geom_bond_publ_flag
I1 Cu2 2.6042(9) . ?
I1 Cu1 2.6352(9) . ?
I2 Cu2 2.7510(9) 2_576 ?
I2 Cu1 2.7584(10) . ?
I2 Cu2 2.8680(9) . ?
I2 Cu1 2.8716(10) 2_576 ?
I3 Cu4 2.5962(8) . ?
I3 Cu3 2.6470(9) 2_665 ?
I4 Cu3 2.7308(10) 2_665 ?
I4 Cu4 2.7785(9) 2_665 ?
I4 Cu3 2.8774(11) . ?
I4 Cu4 2.8982(9) . ?
Cu1 N1 2.007(5) 2_576 ?
Cu1 Cu2 2.5667(11) . ?
Cu1 Cu2 2.6536(11) 2_576 ?
Cu2 P1 2.2195(16) . ?
Cu3 N4 2.012(4) . ?
Cu3 Cu4 2.5597(10) 2_665 ?
Cu3 Cu4 2.6467(11) . ?
Cu4 P2 2.2228(15) . ?
P1 C19 1.842(6) . ?
P1 C9 1.851(5) . ?
P1 C5 1.884(5) . ?
P2 C28 1.840(6) . ?
P2 C18 1.850(6) . ?
P2 C14 1.870(6) . ?
N1 C4 1.332(7) . ?
N1 C19 1.367(7) . ?
C19 C1 1.379(7) . ?
N3 C9 1.326(7) . ?
N3 C13 1.358(7) . ?
N4 C27 1.344(7) . ?
N4 C28 1.345(7) . ?
C28 C24 1.392(8) . ?
C1 C2 1.378(8) . ?
C1 H4 0.9300 . ?
C2 C3 1.381(9) . ?
C2 H1 0.9300 . ?
C3 C4 1.369(9) . ?
C3 H2 0.9300 . ?
C4 H3 0.9300 . ?
C5 C7 1.526(9) . ?
C5 C8 1.521(8) . ?
C5 C6 1.514(9) . ?
C6 H7 0.9600 . ?
C6 H6 0.9600 . ?
C6 H5 0.9600 . ?
C7 H8 0.9600 . ?
C7 H9 0.9600 . ?
C7 H10 0.9600 . ?
C8 H13 0.9600 . ?
C8 H11 0.9600 . ?
C8 H12 0.9600 . ?
C9 C10 1.375(8) . ?
C10 C11 1.390(9) . ?
C10 H14 0.9300 . ?
C11 C12 1.373(10) . ?
C11 H15 0.9300 . ?
C12 C13 1.367(10) . ?
C12 H16 0.9300 . ?
C13 H17 0.9300 . ?
C14 C17 1.523(9) . ?
C14 C15 1.526(9) . ?
C14 C16 1.532(8) . ?
C15 H18 0.9600 . ?
C15 H20 0.9600 . ?
C15 H19 0.9600 . ?
C16 H21 0.9600 . ?
C16 H23 0.9600 . ?
C16 H22 0.9600 . ?
C17 H25 0.9600 . ?
C17 H26 0.9600 . ?
C17 H24 0.9600 . ?
C18 N2 1.326(8) . ?
C18 C23 1.375(9) . ?
C23 C20 1.391(9) . ?
C23 H27 0.9300 . ?
C20 C21 1.355(11) . ?
C20 H31 0.9300 . ?
C21 C22 1.362(11) . ?
C21 H30 0.9300 . ?
C22 N2 1.336(9) . ?
C22 H29 0.9300 . ?
C24 C25 1.350(9) . ?
C24 H32 0.9300 . ?
C25 C26 1.373(10) . ?
C25 H35 0.9300 . ?
C26 C27 1.377(9) . ?
C26 H34 0.9300 . ?
C27 H33 0.9300 . ?

loop_
_geom_torsion_atom_site_label_1
_geom_torsion_atom_site_label_2
_geom_torsion_atom_site_label_3
_geom_torsion_atom_site_label_4
_geom_torsion
_geom_torsion_site_symmetry_1
_geom_torsion_site_symmetry_2
_geom_torsion_site_symmetry_3
_geom_torsion_site_symmetry_4
_geom_torsion_publ_flag
C4 N1 C19 C1 -0.2(8) . . . . ?
Cu1 N1 C19 C1 -168.1(4) 2_576 . . . ?
C4 N1 C19 P1 -176.2(5) . . . . ?
Cu1 N1 C19 P1 16.0(6) 2_576 . . . ?
C9 P1 C19 N1 -144.5(4) . . . . ?
C5 P1 C19 N1 103.3(4) . . . . ?
Cu2 P1 C19 N1 -21.9(5) . . . . ?
C9 P1 C19 C1 39.7(5) . . . . ?
C5 P1 C19 C1 -72.5(5) . . . . ?
Cu2 P1 C19 C1 162.2(4) . . . . ?
C27 N4 C28 C24 1.8(9) . . . . ?
Cu3 N4 C28 C24 -171.0(5) . . . . ?
C27 N4 C28 P2 -179.6(5) . . . . ?
Cu3 N4 C28 P2 7.6(7) . . . . ?
C18 P2 C28 N4 -134.6(5) . . . . ?
C14 P2 C28 N4 113.2(5) . . . . ?
Cu4 P2 C28 N4 -12.2(5) . . . . ?
C18 P2 C28 C24 44.0(6) . . . . ?
C14 P2 C28 C24 -68.2(6) . . . . ?
Cu4 P2 C28 C24 166.3(5) . . . . ?
N1 C19 C1 C2 1.9(9) . . . . ?
P1 C19 C1 C2 177.5(5) . . . . ?
C19 C1 C2 C3 -2.6(10) . . . . ?
C1 C2 C3 C4 1.7(11) . . . . ?
C19 N1 C4 C3 -0.7(10) . . . . ?
Cu1 N1 C4 C3 168.2(6) 2_576 . . . ?
C2 C3 C4 N1 -0.1(12) . . . . ?
C19 P1 C5 C7 52.9(5) . . . . ?
C9 P1 C5 C7 -56.6(6) . . . . ?
Cu2 P1 C5 C7 178.9(4) . . . . ?
C19 P1 C5 C8 -67.4(5) . . . . ?
C9 P1 C5 C8 -176.9(5) . . . . ?
Cu2 P1 C5 C8 58.6(5) . . . . ?
C19 P1 C5 C6 175.2(5) . . . . ?
C9 P1 C5 C6 65.7(5) . . . . ?
Cu2 P1 C5 C6 -58.8(5) . . . . ?
C13 N3 C9 C10 2.4(9) . . . . ?
C13 N3 C9 P1 -179.5(5) . . . . ?
C19 P1 C9 N3 -58.8(5) . . . . ?
C5 P1 C9 N3 51.6(5) . . . . ?
Cu2 P1 C9 N3 177.0(4) . . . . ?
C19 P1 C9 C10 119.3(5) . . . . ?
C5 P1 C9 C10 -130.3(5) . . . . ?
Cu2 P1 C9 C10 -4.9(5) . . . . ?
N3 C9 C10 C11 -1.8(10) . . . . ?
P1 C9 C10 C11 -180.0(5) . . . . ?
C9 C10 C11 C12 0.3(10) . . . . ?
C10 C11 C12 C13 0.4(10) . . . . ?
C9 N3 C13 C12 -1.7(10) . . . . ?
C11 C12 C13 N3 0.3(11) . . . . ?
C28 P2 C14 C17 170.8(5) . . . . ?
C18 P2 C14 C17 61.4(5) . . . . ?
Cu4 P2 C14 C17 -62.8(5) . . . . ?
C28 P2 C14 C15 -73.3(5) . . . . ?
C18 P2 C14 C15 177.3(5) . . . . ?
Cu4 P2 C14 C15 53.2(5) . . . . ?
C28 P2 C14 C16 48.6(5) . . . . ?
C18 P2 C14 C16 -60.7(5) . . . . ?
Cu4 P2 C14 C16 175.1(4) . . . . ?
C28 P2 C18 N2 -58.9(6) . . . . ?
C14 P2 C18 N2 52.2(6) . . . . ?
Cu4 P2 C18 N2 177.0(5) . . . . ?
C28 P2 C18 C23 120.9(5) . . . . ?
C14 P2 C18 C23 -127.9(5) . . . . ?
Cu4 P2 C18 C23 -3.2(6) . . . . ?
N2 C18 C23 C20 -0.5(11) . . . . ?
P2 C18 C23 C20 179.7(5) . . . . ?
C18 C23 C20 C21 0.7(12) . . . . ?
C23 C20 C21 C22 -1.6(13) . . . . ?
C20 C21 C22 N2 2.5(15) . . . . ?
C23 C18 N2 C22 1.2(11) . . . . ?
P2 C18 N2 C22 -179.0(6) . . . . ?
C21 C22 N2 C18 -2.3(14) . . . . ?
N4 C28 C24 C25 -0.8(11) . . . . ?
P2 C28 C24 C25 -179.3(6) . . . . ?
C28 C24 C25 C26 -0.6(12) . . . . ?
C24 C25 C26 C27 0.8(13) . . . . ?
C28 N4 C27 C26 -1.6(11) . . . . ?
Cu3 N4 C27 C26 171.9(7) . . . . ?
C25 C26 C27 N4 0.3(13) . . . . ?
